data_2007760
loop_
_publ_author_name
'Francisco, Regina H. P. '
'Moreno, Patricia C.'
'Gambardella, M. Teresa do P.'
'Sousa, Gerimario F. de '
'Mangas, M. Beatriz P.'
'Abras, Anuar '

_publ_section_title
;
 Bis{[2,6-diacetylpyridine bis(2-furoylhydrazone)(1--)]dimethyltin(IV)}
 <i>trans</i>-Tetrachlorodi-methylstannate(IV)
;
_journal_issue 10
_journal_name_full 'Acta Crystallographica Section C'
_journal_page_first 1444
_journal_page_last 1446
_journal_paper_doi 10.1107/S0108270198005940
_journal_volume 54
_journal_year 1998
_chemical_formula_iupac '[Sn (C H3)2 (C19 H16 N5 O4)]2 [Sn Cl4 (C H3)2]'
_chemical_formula_structural '(Sn (CH3)2 (C19 H16 O4 N5))2 ((CH3)2 Sn Cl4)'
_chemical_formula_sum 'C44 H50 Cl4 N10 O8 Sn3'
_chemical_formula_weight 1344.81
_chemical_name_systematic
;
bis{dimethyl[2,6-diacetylpyridinebis(2-furanecarboxylhydrazone)]tin(IV)}
 trans[dimethyltetraclorostannate(IV)]
;
_space_group_IT_number 14
_symmetry_cell_setting monoclinic
_symmetry_space_group_name_Hall '-P 2ybc'
_symmetry_space_group_name_H-M 'P 1 21/c 1'
_cell_angle_alpha 90.00
_cell_angle_beta 105.993(9)
_cell_angle_gamma 90.00
_cell_formula_units_Z 2
_cell_length_a 19.464(2)
_cell_length_b 10.087(2)
_cell_length_c 13.993(2)
_cell_measurement_reflns_used 25
_cell_measurement_temperature 293(2)
_cell_measurement_theta_max 18
_cell_measurement_theta_min 10
_cell_volume 2641.0(7)
_computing_cell_refinement 'CAD-4 Software'
_computing_data_collection 'CAD-4 Software (Enraf-Nonius, 1989)'
_computing_data_reduction 'SDP (Frenz, 1978)'
_computing_molecular_graphics 'ORTEP (Johnson, 1965)'
_computing_publication_material 'DOS 6.0 VAX editor'
_computing_structure_refinement 'SHELXL93 (Sheldrick, 1993)'
_computing_structure_solution 'SHELXS86 (Sheldrick, 1985)'
_diffrn_ambient_temperature 293(2)
_diffrn_measurement_device 'Enraf-Nonius CAD-4'
_diffrn_measurement_method \w/2\q
_diffrn_radiation_monochromator graphite
_diffrn_radiation_source 'fine-focus sealed tube'
_diffrn_radiation_type MoK\a
_diffrn_radiation_wavelength 0.71073
_diffrn_reflns_av_R_equivalents 0.023
_diffrn_reflns_av_sigmaI/netI 0.0658
_diffrn_reflns_limit_h_max 24
_diffrn_reflns_limit_h_min 0
_diffrn_reflns_limit_k_max 0
_diffrn_reflns_limit_k_min -12
_diffrn_reflns_limit_l_max 16
_diffrn_reflns_limit_l_min -17
_diffrn_reflns_number 5519
_diffrn_reflns_theta_max 26.29
_diffrn_reflns_theta_min 2.91
_diffrn_standards_decay_% 5.7
_diffrn_standards_interval_time 120
_diffrn_standards_number 3
_exptl_absorpt_coefficient_mu 1.669
_exptl_absorpt_correction_T_max 0.875
_exptl_absorpt_correction_T_min 0.762
_exptl_absorpt_correction_type '\y scan (North et al., 1968)'
_exptl_crystal_colour yellow
_exptl_crystal_density_diffrn 1.691
_exptl_crystal_density_method 'not measured'
_exptl_crystal_description prism
_exptl_crystal_F_000 1332
_exptl_crystal_size_max 0.18
_exptl_crystal_size_mid 0.13
_exptl_crystal_size_min 0.08
_refine_diff_density_max 0.661
_refine_diff_density_min -0.511
_refine_ls_extinction_method none
_refine_ls_goodness_of_fit_all 1.076
_refine_ls_goodness_of_fit_obs 1.032
_refine_ls_hydrogen_treatment 'H atoms: see below'
_refine_ls_matrix_type full
_refine_ls_number_parameters 331
_refine_ls_number_reflns 5357
_refine_ls_number_restraints 0
_refine_ls_restrained_S_all 1.076
_refine_ls_restrained_S_obs 1.032
_refine_ls_R_factor_all 0.106
_refine_ls_R_factor_obs 0.038
_refine_ls_shift/esd_max 0.001
_refine_ls_shift/esd_mean 0.000
_refine_ls_structure_factor_coef Fsqd
_refine_ls_weighting_details 'w = 1/[\s^2^(Fo^2^)+(0.0085P)^2^+7.1578P] where P = (Fo^2^+2Fc^2^)/3'
_refine_ls_weighting_scheme calc
_refine_ls_wR_factor_all 0.092
_refine_ls_wR_factor_obs 0.068
_reflns_number_observed 3254
_reflns_number_total 5357
_reflns_observed_criterion I>2\s(I)
_cod_data_source_file sk1125.cif
_cod_data_source_block sk1125
_cod_depositor_comments
;
The following automatic conversions were performed:

'_refine_ls_weighting_scheme' value 'calc w =
1/[\s^2^(Fo^2^)+(0.0085P)^2^+7.1578P] where P = (Fo^2^+2Fc^2^)/3' was
changed to 'calc'. New tag '_refine_ls_weighting_details' was
created. The value of the new tag was set to 'w =
1/[\s^2^(Fo^2^)+(0.0085P)^2^+7.1578P] where P = (Fo^2^+2Fc^2^)/3'.

Automatic conversion script
Id: cif_fix_values 3143 2015-03-26 13:38:13Z robertas 
;
_cod_original_sg_symbol_H-M 'P 21/c'
_cod_database_code 2007760

loop_
_symmetry_equiv_pos_as_xyz
'x, y, z'
'-x, y+1/2, -z+1/2'
'-x, -y, -z'
'x, -y-1/2, z-1/2'

loop_
_atom_site_aniso_label
_atom_site_aniso_U_11
_atom_site_aniso_U_22
_atom_site_aniso_U_33
_atom_site_aniso_U_12
_atom_site_aniso_U_13
_atom_site_aniso_U_23
Sn1 0.0433(3) 0.0342(3) 0.0687(4) -0.0031(3) 0.0071(3) -0.0044(3)
Sn2 0.0458(2) 0.0510(3) 0.0607(3) 0.0134(2) 0.0133(2) 0.0089(2)
Cl1 0.0567(9) 0.0602(10) 0.0923(12) -0.0123(8) 0.0141(8) -0.0284(10)
Cl2 0.0481(9) 0.0690(11) 0.0902(12) -0.0088(8) 0.0127(8) -0.0091(10)
C1 0.073(5) 0.050(4) 0.089(5) 0.000(3) 0.014(4) 0.006(4)
C2 0.090(5) 0.079(5) 0.075(5) 0.007(4) 0.035(4) -0.018(4)
C3 0.060(4) 0.100(6) 0.056(4) -0.005(4) 0.013(3) 0.020(4)
O1 0.054(3) 0.069(3) 0.120(4) 0.024(3) 0.021(3) 0.022(3)
C4 0.062(5) 0.089(6) 0.063(4) 0.028(4) 0.014(4) 0.011(4)
N1 0.046(3) 0.076(4) 0.058(3) 0.023(3) 0.015(2) 0.015(3)
N2 0.042(3) 0.065(3) 0.047(3) 0.015(3) 0.012(2) 0.014(3)
C5 0.048(3) 0.076(5) 0.042(3) 0.005(3) 0.015(3) 0.014(3)
C6 0.059(4) 0.083(5) 0.068(4) -0.002(4) 0.010(3) 0.030(4)
C7 0.048(3) 0.057(4) 0.045(3) 0.005(3) 0.007(3) 0.012(3)
C8 0.057(4) 0.062(4) 0.067(4) -0.005(3) 0.011(3) 0.011(4)
C9 0.060(4) 0.055(4) 0.096(5) 0.008(4) 0.012(4) 0.022(4)
C10 0.048(3) 0.062(4) 0.071(4) 0.019(3) 0.005(3) 0.019(4)
C11 0.039(3) 0.051(4) 0.045(3) 0.011(3) 0.003(2) 0.011(3)
N3 0.042(3) 0.049(3) 0.045(3) 0.006(2) 0.007(2) 0.012(2)
C12 0.045(3) 0.047(4) 0.052(3) 0.012(3) 0.007(3) 0.002(3)
C13 0.045(4) 0.067(5) 0.096(5) 0.015(3) 0.011(4) 0.017(4)
N4 0.040(3) 0.040(3) 0.059(3) 0.006(2) 0.005(2) 0.006(2)
N5 0.042(3) 0.051(3) 0.070(3) 0.006(3) 0.014(3) 0.008(3)
C14 0.051(4) 0.044(4) 0.074(4) 0.007(3) 0.009(3) 0.000(3)
O2 0.054(3) 0.049(3) 0.141(5) 0.018(2) 0.029(3) 0.024(3)
C15 0.040(3) 0.045(4) 0.085(5) 0.010(3) 0.006(3) 0.003(3)
C16 0.077(6) 0.061(5) 0.179(9) 0.014(4) 0.044(6) 0.014(6)
C17 0.088(6) 0.066(6) 0.156(9) -0.018(5) 0.040(6) 0.021(6)
C18 0.061(5) 0.055(5) 0.175(9) 0.001(4) 0.022(5) 0.033(5)
O3 0.070(3) 0.063(4) 0.242(8) 0.022(3) 0.059(4) 0.062(4)
C19 0.053(4) 0.095(6) 0.067(4) 0.025(4) 0.017(3) 0.005(4)
C20 0.097(6) 0.066(6) 0.128(7) 0.037(5) 0.011(5) 0.028(5)
C21 0.190(14) 0.111(9) 0.108(8) 0.109(10) 0.015(8) 0.014(8)
C22 0.077(6) 0.235(15) 0.089(7) 0.111(9) 0.004(5) -0.003(10)
O4 0.070(4) 0.152(6) 0.100(4) 0.040(4) 0.020(3) 0.014(4)

loop_
_atom_site_label
_atom_site_fract_x
_atom_site_fract_y
_atom_site_fract_z
_atom_site_U_iso_or_equiv
_atom_site_thermal_displace_type
_atom_site_calc_flag
_atom_site_refinement_flags
_atom_site_occupancy
_atom_site_disorder_group
_atom_site_type_symbol
Sn1 0 0 0 0.0504(2) Uani d S 1 . Sn
Sn2 0.33077(2) 0.86759(4) -0.15266(3) 0.05281(13) Uani d . 1 . Sn
Cl1 0.01453(8) 0.1453(2) 0.15863(14) 0.0710(5) Uani d . 1 . Cl
Cl2 0.13299(8) 0.0462(2) 0.00205(14) 0.0704(5) Uani d . 1 . Cl
C1 0.0372(4) -0.1616(6) 0.0958(5) 0.072(2) Uani d G 1 . C
C2 0.3133(4) 0.7993(8) -0.2995(5) 0.079(2) Uani d G 1 . C
C3 0.3312(4) 0.8977(8) -0.0041(4) 0.072(2) Uani d G 1 . C
O1 0.4294(2) 0.7451(5) -0.1030(4) 0.0816(15) Uani d . 1 . O
C4 0.4871(4) 0.8081(8) -0.0983(5) 0.072(2) Uani d . 1 . C
N1 0.4946(3) 0.9339(6) -0.1194(4) 0.0601(14) Uani d . 1 . N
N2 0.4278(2) 0.9925(5) -0.1500(3) 0.0514(12) Uani d . 1 . N
C5 0.4234(3) 1.1142(7) -0.1739(4) 0.055(2) Uani d . 1 . C
C6 0.4864(3) 1.2011(7) -0.1695(5) 0.072(2) Uani d G 1 . C
C7 0.3494(3) 1.1672(6) -0.2068(4) 0.0510(15) Uani d . 1 . C
C8 0.3326(3) 1.2969(7) -0.2379(5) 0.063(2) Uani d . 1 . C
C9 0.2622(4) 1.3364(7) -0.2695(5) 0.072(2) Uani d . 1 . C
C10 0.2098(3) 1.2465(6) -0.2691(5) 0.062(2) Uani d . 1 . C
C11 0.2278(3) 1.1183(6) -0.2362(4) 0.0466(14) Uani d . 1 . C
N3 0.2967(2) 1.0810(5) -0.2057(3) 0.0463(11) Uani d . 1 . N
C12 0.1749(3) 1.0161(6) -0.2289(4) 0.0494(14) Uani d . 1 . C
C13 0.0965(3) 1.0438(7) -0.2650(6) 0.071(2) Uani d G 1 . C
N4 0.2020(2) 0.9066(5) -0.1910(3) 0.0482(12) Uani d . 1 . N
N5 0.1605(3) 0.8061(5) -0.1725(4) 0.0545(14) Uani d . 1 . N
HN5 0.121(3) 0.813(7) -0.162(5) 0.076 Uiso d . 1 . H
C14 0.1941(3) 0.6903(6) -0.1380(5) 0.058(2) Uani d . 1 . C
O2 0.2572(2) 0.6726(4) -0.1382(4) 0.0808(15) Uani d . 1 . O
C15 0.1536(3) 0.5898(6) -0.1056(5) 0.059(2) Uani d . 1 . C
C16 0.0919(4) 0.5836(8) -0.0866(7) 0.104(3) Uani d . 1 . C
C17 0.0836(5) 0.4553(8) -0.0511(7) 0.102(3) Uani d . 1 . C
C18 0.1396(4) 0.3940(8) -0.0528(7) 0.099(3) Uani d . 1 . C
O3 0.1839(3) 0.4708(5) -0.0853(6) 0.122(2) Uani d . 1 . O
C19 0.5538(4) 0.7294(8) -0.0648(5) 0.072(2) Uani d . 1 . C
C20 0.5609(5) 0.6012(8) -0.0423(6) 0.101(3) Uani d . 1 . C
C21 0.6368(7) 0.5778(11) -0.0159(9) 0.142(6) Uani d . 1 . C
C22 0.6654(5) 0.6879(14) -0.0202(8) 0.138(5) Uani d . 1 . C
O4 0.6179(3) 0.7909(7) -0.0519(4) 0.108(2) Uani d . 1 . O
H1A 0.037(2) -0.251(3) 0.053(3) 0.076 Uiso calc G 1 . H
H1B 0.0059(19) -0.177(4) 0.148(2) 0.076 Uiso calc G 1 . H
H1C 0.0916(8) -0.138(4) 0.136(3) 0.076 Uiso calc G 1 . H
H2A 0.3570(14) 0.830(4) -0.328(3) 0.076 Uiso calc G 1 . H
H2B 0.2632(11) 0.825(4) -0.352(3) 0.076 Uiso calc G 1 . H
H2C 0.316(2) 0.6933(12) -0.288(4) 0.076 Uiso calc G 1 . H
H3A 0.3779(13) 0.956(3) 0.031(3) 0.076 Uiso calc G 1 . H
H3B 0.336(2) 0.7998(19) 0.028(3) 0.076 Uiso calc G 1 . H
H3C 0.2842(13) 0.945(3) 0.007(4) 0.076 Uiso calc G 1 . H
H6A 0.474(2) 1.291(2) -0.212(3) 0.076 Uiso calc G 1 . H
H6B 0.521(2) 1.140(4) -0.200(3) 0.076 Uiso calc G 1 . H
H6C 0.514(2) 1.225(4) -0.0933(11) 0.076 Uiso calc G 1 . H
H8 0.3689(3) 1.3571(7) -0.2375(5) 0.076 Uiso calc R 1 . H
H9 0.2505(4) 1.4229(7) -0.2908(5) 0.076 Uiso calc R 1 . H
H10 0.1620(3) 1.2714(6) -0.2909(5) 0.076 Uiso calc R 1 . H
H13A 0.091(3) 1.108(3) -0.3287(18) 0.076 Uiso calc G 1 . H
H13B 0.080(2) 1.097(3) -0.208(2) 0.076 Uiso calc G 1 . H
H13C 0.063(2) 0.957(3) -0.287(3) 0.076 Uiso calc G 1 . H
H16 0.0588(4) 0.6521(8) -0.0951(7) 0.076 Uiso calc R 1 . H
H17 0.0451(5) 0.4231(8) -0.0308(7) 0.076 Uiso calc R 1 . H
H18 0.1488(4) 0.3061(8) -0.0336(7) 0.076 Uiso calc R 1 . H
H20 0.5249(5) 0.5402(8) -0.0434(6) 0.076 Uiso calc R 1 . H
H21 0.6599(7) 0.4970(11) 0.0011(9) 0.076 Uiso calc R 1 . H
H22 0.7147(5) 0.6994(14) -0.0035(8) 0.076 Uiso calc R 1 . H

loop_
_atom_type_symbol
_atom_type_description
_atom_type_scat_dispersion_real
_atom_type_scat_dispersion_imag
_atom_type_scat_source
O O 0.0106 0.0060 'International Tables Vol C Tables 4.2.6.8 and 6.1.1.4'
N N 0.0061 0.0033 'International Tables Vol C Tables 4.2.6.8 and 6.1.1.4'
C C 0.0033 0.0016 'International Tables Vol C Tables 4.2.6.8 and 6.1.1.4'
H H 0.0000 0.0000 'International Tables Vol C Tables 4.2.6.8 and 6.1.1.4'
Sn Sn -0.6537 1.4246 'International Tables Vol C Tables 4.2.6.8 and 6.1.1.4'
Cl Cl 0.1484 0.1585 'International Tables Vol C Tables 4.2.6.8 and 6.1.1.4'

loop_
_geom_angle_atom_site_label_1
_geom_angle_atom_site_label_2
_geom_angle_atom_site_label_3
_geom_angle_site_symmetry_1
_geom_angle
_geom_angle_publ_flag
C1 Sn1 Cl1 . 87.5(2) yes
C1 Sn1 Cl1 3 92.5(2) ?
C1 Sn1 Cl2 . 88.0(2) yes
C1 Sn1 Cl2 3 92.0(2) ?
Cl1 Sn1 Cl2 3 89.11(5) ?
Cl1 Sn1 Cl2 . 90.89(5) yes
C3 Sn2 C2 . 166.0(3) yes
C3 Sn2 O1 . 90.2(2) yes
C2 Sn2 O1 . 90.9(3) yes
C3 Sn2 N2 . 97.3(2) yes
C2 Sn2 N2 . 96.2(2) yes
O1 Sn2 N2 . 70.1(2) yes
C3 Sn2 N3 . 96.1(2) yes
C2 Sn2 N3 . 92.1(2) yes
O1 Sn2 N3 . 139.7(2) ?
N2 Sn2 N3 . 69.6(2) yes
C3 Sn2 N4 . 85.3(2) yes
C2 Sn2 N4 . 87.6(2) yes
O1 Sn2 N4 . 154.3(2) ?
N2 Sn2 N4 . 135.6(2) ?
N3 Sn2 N4 . 66.0(2) yes
C3 Sn2 O2 . 83.0(2) yes
C2 Sn2 O2 . 83.0(3) yes
O1 Sn2 O2 . 90.1(2) yes
N2 Sn2 O2 . 160.2(2) ?
N3 Sn2 O2 . 130.13(15) ?
N4 Sn2 O2 . 64.19(14) yes
H1A C1 H1C . 109.5 ?
H1B C1 H1C . 109.4 ?
H2A C2 H2B . 109.5 ?
H2A C2 H2C . 109.5 ?
H2B C2 H2C . 109.5 ?
H3A C3 H3B . 109.5 ?
H3A C3 H3C . 109.5 ?
H3B C3 H3C . 109.5 ?
C4 O1 Sn2 . 114.2(4) ?
O1 C4 N1 . 128.2(6) ?
O1 C4 C19 . 115.5(7) ?
N1 C4 C19 . 116.3(7) ?
C4 N1 N2 . 109.1(6) ?
C5 N2 N1 . 119.0(5) ?
C5 N2 Sn2 . 122.6(4) ?
N1 N2 Sn2 . 118.4(4) ?
N2 C5 C7 . 114.8(5) ?
N2 C5 C6 . 124.1(6) ?
C7 C5 C6 . 121.0(6) ?
H6A C6 H6B . 109.5 ?
H6A C6 H6C . 109.5 ?
H6B C6 H6C . 109.5 ?
N3 C7 C8 . 119.8(5) ?
N3 C7 C5 . 116.1(5) ?
C8 C7 C5 . 124.1(6) ?
C9 C8 C7 . 120.0(6) ?
C10 C9 C8 . 119.0(6) ?
C9 C10 C11 . 120.0(6) ?
N3 C11 C10 . 120.4(5) ?
N3 C11 C12 . 115.8(5) ?
C10 C11 C12 . 123.7(5) ?
C11 N3 C7 . 120.8(5) ?
C11 N3 Sn2 . 122.4(4) ?
C7 N3 Sn2 . 116.9(3) ?
N4 C12 C11 . 114.5(5) ?
N4 C12 C13 . 124.7(6) ?
C11 C12 C13 . 120.7(5) ?
H13A C13 H13B . 109.5 ?
H13A C13 H13C . 109.5 ?
H13B C13 H13C . 109.5 ?
C12 N4 N5 . 121.6(5) ?
C12 N4 Sn2 . 120.8(4) ?
N5 N4 Sn2 . 117.6(3) ?
C14 N5 N4 . 117.0(5) ?
C14 N5 HN5 . 113.(5) ?
N4 N5 HN5 . 127.(5) ?
O2 C14 N5 . 120.1(6) ?
O2 C14 C15 . 122.0(6) ?
N5 C14 C15 . 117.9(5) ?
C14 O2 Sn2 . 118.8(4) ?
C16 C15 O3 . 107.1(6) ?
C16 C15 C14 . 135.9(6) ?
O3 C15 C14 . 117.0(6) ?
C15 C16 C17 . 108.6(7) ?
C18 C17 C16 . 105.1(8) ?
C17 C18 O3 . 111.6(7) ?
C18 O3 C15 . 107.7(6) ?
C20 C19 O4 . 112.4(7) ?
C20 C19 C4 . 128.4(8) ?
O4 C19 C4 . 119.2(7) ?
C19 C20 C21 . 104.7(9) ?
C22 C21 C20 . 106.3(9) ?
C21 C22 O4 . 114.6(11) ?
C19 O4 C22 . 102.0(8) ?

loop_
_geom_bond_atom_site_label_1
_geom_bond_atom_site_label_2
_geom_bond_site_symmetry_2
_geom_bond_distance
_geom_bond_publ_flag
Sn1 C1 . 2.108(6) yes
Sn1 Cl1 . 2.609(2) yes
Sn1 Cl2 . 2.623(2) yes
Sn2 C3 . 2.098(6) yes
Sn2 C2 . 2.104(6) yes
Sn2 O1 . 2.227(4) yes
Sn2 N2 . 2.263(5) yes
Sn2 N3 . 2.314(4) yes
Sn2 N4 . 2.446(4) yes
Sn2 O2 . 2.474(4) yes
C1 H1A . 1.08 ?
C1 H1B . 1.08 ?
C1 H1C . 1.08 ?
C2 H2A . 1.08 ?
C2 H2B . 1.08 ?
C2 H2C . 1.08 ?
C3 H3A . 1.08 ?
C3 H3B . 1.08 ?
C3 H3C . 1.08 ?
O1 C4 . 1.276(8) ?
C4 N1 . 1.320(9) ?
C4 C19 . 1.484(9) ?
N1 N2 . 1.384(6) ?
N2 C5 . 1.269(7) ?
C5 C7 . 1.485(8) ?
C5 C6 . 1.495(8) ?
C6 H6A . 1.08 ?
C6 H6B . 1.08 ?
C6 H6C . 1.08 ?
C7 N3 . 1.348(7) ?
C7 C8 . 1.390(8) ?
C8 C9 . 1.378(8) ?
C8 H8 . 0.93 ?
C9 C10 . 1.366(8) ?
C9 H9 . 0.93 ?
C10 C11 . 1.385(8) ?
C10 H10 . 0.93 ?
C11 N3 . 1.343(6) ?
C11 C12 . 1.482(8) ?
C12 N4 . 1.275(7) ?
C12 C13 . 1.496(8) ?
C13 H13A . 1.08 ?
C13 H13B . 1.08 ?
C13 H13C . 1.08 ?
N4 N5 . 1.365(6) ?
N5 C14 . 1.361(7) ?
N5 HN5 . 0.82(6) ?
C14 O2 . 1.242(7) ?
C14 C15 . 1.432(9) ?
C15 C16 . 1.300(9) ?
C15 O3 . 1.334(7) ?
C16 C17 . 1.411(10) ?
C16 H16 . 0.93 ?
C17 C18 . 1.258(10) ?
C17 H17 . 0.93 ?
C18 O3 . 1.330(8) ?
C18 H18 . 0.93 ?
C19 C20 . 1.329(10) ?
C19 O4 . 1.360(8) ?
C20 C21 . 1.440(14) ?
C20 H20 . 0.93 ?
C21 C22 . 1.25(2) ?
C21 H21 . 0.93 ?
C22 O4 . 1.380(10) ?
C22 H22 . 0.93 ?
